data_1100858
loop_
_publ_author_name
'Busetto, Luigi'
'Marchetti, Fabio'
'Zacchini, Stefano'
'Zanotti, Valerio'

_publ_section_title
;
 Deprotonation of \m-Vinyliminium Ligands in Diiron Complexes:&#x2009; A
 Route for the Synthesis of Mono- and Polynuclear Species Containing Novel
 Multidentate Ligands
;
_journal_issue 10
_journal_name_full Organometallics
_journal_page_first 2297
_journal_page_last 2306
_journal_paper_doi 10.1021/om050095j
_journal_volume 24
_journal_year 2005
_chemical_formula_sum 'C27 H31 Fe2 N O2 Si'
_chemical_formula_weight 541.32
_space_group_IT_number 41
_symmetry_cell_setting orthorhombic
_symmetry_space_group_name_Hall 'A 2 -2ab'
_symmetry_space_group_name_H-M 'A b a 2'
_atom_sites_solution_hydrogens geom
_atom_sites_solution_primary direct
_atom_sites_solution_secondary difmap
_cell_angle_alpha 90.00
_cell_angle_beta 90.00
_cell_angle_gamma 90.00
_cell_formula_units_Z 8
_cell_length_a 9.920(2)
_cell_length_b 34.927(7)
_cell_length_c 14.849(3)
_cell_measurement_reflns_used 4532
_cell_measurement_temperature 293(2)
_cell_measurement_theta_max 21.9105
_cell_measurement_theta_min 2.333
_cell_volume 5144.6(18)
_diffrn_ambient_temperature 293(2)
_diffrn_detector_area_resol_mean ?
_diffrn_measurement_device_type 'CCD area detector'
_diffrn_measurement_method 'phi and omega scans'
_diffrn_radiation_monochromator graphite
_diffrn_radiation_source 'fine-focus sealed tube'
_diffrn_radiation_type MoK\a
_diffrn_radiation_wavelength 0.71073
_diffrn_reflns_av_R_equivalents 0.0769
_diffrn_reflns_av_sigmaI/netI 0.0590
_diffrn_reflns_limit_h_max 11
_diffrn_reflns_limit_h_min -11
_diffrn_reflns_limit_k_max 41
_diffrn_reflns_limit_k_min -41
_diffrn_reflns_limit_l_max 17
_diffrn_reflns_limit_l_min -17
_diffrn_reflns_number 22038
_diffrn_reflns_theta_max 25.03
_diffrn_reflns_theta_min 1.17
_diffrn_standards_decay_% ?
_diffrn_standards_interval_count ?
_diffrn_standards_interval_time ?
_diffrn_standards_number ?
_exptl_absorpt_coefficient_mu 1.198
_exptl_absorpt_correction_T_max 0.8502
_exptl_absorpt_correction_T_min 0.7619
_exptl_absorpt_correction_type empirical
_exptl_absorpt_process_details ?
_exptl_crystal_colour red-orange
_exptl_crystal_density_diffrn 1.398
_exptl_crystal_density_meas ?
_exptl_crystal_density_method 'not measured'
_exptl_crystal_description plate
_exptl_crystal_F_000 2256
_exptl_crystal_size_max 0.24
_exptl_crystal_size_mid 0.22
_exptl_crystal_size_min 0.14
_refine_ls_abs_structure_details 'Flack H D (1983), Acta Cryst. A39, 876-881'
_refine_ls_abs_structure_Flack 0.50(3)
_refine_ls_extinction_coef ?
_refine_ls_extinction_method none
_refine_ls_goodness_of_fit_ref 1.050
_refine_ls_hydrogen_treatment constr
_refine_ls_matrix_type full
_refine_ls_number_parameters 297
_refine_ls_number_reflns 4551
_refine_ls_number_restraints 85
_refine_ls_restrained_S_all 1.045
_refine_ls_R_factor_all 0.0692
_refine_ls_R_factor_gt 0.0478
_refine_ls_shift/su_max 0.000
_refine_ls_shift/su_mean 0.000
_refine_ls_structure_factor_coef Fsqd
_refine_ls_weighting_details 'calc w=1/[\s^2^(Fo^2^)+(0.0656P)^2^+0.0000P] where P=(Fo^2^+2Fc^2^)/3'
_refine_ls_weighting_scheme calc
_refine_ls_wR_factor_gt 0.1113
_refine_ls_wR_factor_ref 0.1212
_reflns_number_gt 3572
_reflns_number_total 4551
_reflns_threshold_expression >2sigma(I)
_cod_depositor_comments
;
The following automatic conversions were performed:
'_symmetry_cell_setting' value 'Orthorhombic' changed to 'orthorhombic'
according to '/home/saulius/struct/CIF-dictionaries/cif_core.dic'
dictionary named 'cif_core.dic' version 2.4.1 from 2010-06-29.

Automatic conversion script
Id: cif_fix_enum 1527 2010-12-29 10:47:43Z saulius 
;
_cod_original_sg_symbol_H-M Aba2
_cod_database_code 1100858

loop_
_symmetry_equiv_pos_as_xyz
'x, y, z'
'-x, -y, z'
'x+1/2, -y+1/2, z'
'-x+1/2, y+1/2, z'
'x, y+1/2, z+1/2'
'-x, -y+1/2, z+1/2'
'x+1/2, -y+1, z+1/2'
'-x+1/2, y+1, z+1/2'

loop_
_atom_site_label
_atom_site_type_symbol
_atom_site_fract_x
_atom_site_fract_y
_atom_site_fract_z
_atom_site_U_iso_or_equiv
_atom_site_adp_type
_atom_site_occupancy
_atom_site_symmetry_multiplicity
_atom_site_calc_flag
_atom_site_refinement_flags
_atom_site_disorder_assembly
_atom_site_disorder_group
Fe1 Fe 0.52566(8) 0.17030(2) 0.07571(6) 0.0367(2) Uani 1 1 d . . .
Fe2 Fe 0.56609(8) 0.17937(2) 0.24100(6) 0.0362(2) Uani 1 1 d . . .
C1 C 0.5226(8) 0.1801(2) -0.0618(5) 0.065(2) Uani 1 1 d D . .
H1 H 0.5783 0.1671 -0.1020 0.079 Uiso 1 1 calc R . .
C2 C 0.5528(7) 0.21498(19) -0.0195(5) 0.0605(19) Uani 1 1 d D . .
H2 H 0.6313 0.2293 -0.0260 0.073 Uiso 1 1 calc R . .
C3 C 0.4433(8) 0.2239(2) 0.0335(5) 0.070(2) Uani 1 1 d D . .
H3 H 0.4348 0.2458 0.0689 0.084 Uiso 1 1 calc R . .
C4 C 0.3467(7) 0.1949(3) 0.0257(6) 0.080(3) Uani 1 1 d D . .
H4 H 0.2641 0.1938 0.0553 0.096 Uiso 1 1 calc R . .
C5 C 0.3964(9) 0.1681(2) -0.0339(6) 0.082(3) Uani 1 1 d D . .
H5 H 0.3527 0.1458 -0.0522 0.098 Uiso 1 1 calc R . .
C6 C 0.5813(10) 0.2381(3) 0.2734(6) 0.048(3) Uiso 0.642(14) 1 d PD A 1
H6 H 0.6196 0.2563 0.2354 0.058 Uiso 0.642(14) 1 calc PR A 1
C7 C 0.6492(10) 0.2165(3) 0.3393(7) 0.050(3) Uiso 0.642(14) 1 d PD A 1
H7 H 0.7398 0.2185 0.3549 0.060 Uiso 0.642(14) 1 calc PR A 1
C8 C 0.5550(14) 0.1918(4) 0.3765(9) 0.066(4) Uiso 0.642(14) 1 d PD A 1
H8 H 0.5747 0.1733 0.4196 0.079 Uiso 0.642(14) 1 calc PR A 1
C9 C 0.4296(14) 0.1981(4) 0.3418(10) 0.069(4) Uiso 0.642(14) 1 d PD A 1
H9 H 0.3504 0.1858 0.3584 0.083 Uiso 0.642(14) 1 calc PR A 1
C10 C 0.4427(11) 0.2271(3) 0.2756(6) 0.045(3) Uiso 0.642(14) 1 d PD A 1
H10 H 0.3739 0.2370 0.2401 0.054 Uiso 0.642(14) 1 calc PR A 1
C6' C 0.495(2) 0.2340(5) 0.2815(14) 0.066(7) Uiso 0.358(14) 1 d PD A 2
H6' H 0.4778 0.2525 0.2378 0.079 Uiso 0.358(14) 1 calc PR A 2
C7' C 0.618(2) 0.2271(6) 0.3237(17) 0.073(8) Uiso 0.358(14) 1 d PD A 2
H7' H 0.6966 0.2413 0.3159 0.088 Uiso 0.358(14) 1 calc PR A 2
C8' C 0.6032(16) 0.1957(5) 0.3791(12) 0.038(5) Uiso 0.358(14) 1 d PD A 2
H8' H 0.6720 0.1841 0.4118 0.046 Uiso 0.358(14) 1 calc PR A 2
C9' C 0.4701(17) 0.1842(4) 0.3783(11) 0.039(5) Uiso 0.358(14) 1 d PD A 2
H9' H 0.4326 0.1645 0.4122 0.047 Uiso 0.358(14) 1 calc PR A 2
C10' C 0.4012(13) 0.2079(5) 0.3166(11) 0.030(5) Uiso 0.358(14) 1 d PD A 2
H10' H 0.3102 0.2065 0.3019 0.036 Uiso 0.358(14) 1 calc PR A 2
C11 C 0.6303(6) 0.13070(17) 0.0549(4) 0.0466(16) Uani 1 1 d . . .
O11 O 0.6986(5) 0.10621(14) 0.0325(3) 0.0686(14) Uani 1 1 d . . .
C12 C 0.6832(7) 0.19020(16) 0.1481(5) 0.0479(16) Uani 1 1 d . A .
O12 O 0.7878(5) 0.20303(14) 0.1282(4) 0.0722(15) Uani 1 1 d . . .
C13 C 0.4516(5) 0.14800(14) 0.1794(4) 0.0324(13) Uani 1 1 d . A .
N1 N 0.3629(5) 0.12174(13) 0.2000(3) 0.0355(11) Uani 1 1 d . . .
C14 C 0.3507(7) 0.1053(2) 0.2926(4) 0.0592(19) Uani 1 1 d . A .
H14A H 0.4378 0.1050 0.3208 0.089 Uiso 1 1 calc R . .
H14B H 0.3162 0.0797 0.2889 0.089 Uiso 1 1 calc R . .
H14C H 0.2902 0.1208 0.3276 0.089 Uiso 1 1 calc R . .
C15 C 0.2585(14) 0.1097(4) 0.1366(10) 0.040(5) Uiso 0.59(2) 1 d PD A 1
C16 C 0.1347(11) 0.1300(4) 0.1351(8) 0.042(4) Uiso 0.59(2) 1 d PD A 1
C17 C 0.0375(12) 0.1174(4) 0.0744(11) 0.057(3) Uiso 0.59(2) 1 d PD A 1
H17 H -0.0452 0.1298 0.0700 0.068 Uiso 0.59(2) 1 calc PR A 1
C18 C 0.0663(13) 0.0861(4) 0.0207(8) 0.049(3) Uiso 0.59(2) 1 d PD A 1
H18 H 0.0007 0.0786 -0.0205 0.058 Uiso 0.59(2) 1 calc PR A 1
C19 C 0.1837(16) 0.0650(4) 0.0230(8) 0.053(4) Uiso 0.59(2) 1 d PD A 1
H19 H 0.1961 0.0433 -0.0125 0.064 Uiso 0.59(2) 1 calc PR A 1
C20 C 0.2820(14) 0.0780(4) 0.0814(9) 0.048(4) Uiso 0.59(2) 1 d PD A 1
C21 C 0.4070(16) 0.0545(4) 0.0884(12) 0.071(4) Uiso 0.59(2) 1 d PD A 1
H21A H 0.3889 0.0290 0.0674 0.106 Uiso 0.59(2) 1 calc PR A 1
H21B H 0.4357 0.0535 0.1501 0.106 Uiso 0.59(2) 1 calc PR A 1
H21C H 0.4767 0.0658 0.0523 0.106 Uiso 0.59(2) 1 calc PR A 1
C22 C 0.1089(14) 0.1617(4) 0.1984(11) 0.060(4) Uiso 0.59(2) 1 d PD A 1
H22A H 0.1931 0.1711 0.2215 0.090 Uiso 0.59(2) 1 calc PR A 1
H22B H 0.0543 0.1527 0.2474 0.090 Uiso 0.59(2) 1 calc PR A 1
H22C H 0.0626 0.1820 0.1676 0.090 Uiso 0.59(2) 1 calc PR A 1
C15' C 0.2764(16) 0.1038(5) 0.1339(12) 0.027(6) Uiso 0.41(2) 1 d PD A 2
C16' C 0.1454(13) 0.1194(5) 0.1207(11) 0.035(5) Uiso 0.41(2) 1 d PD A 2
C17' C 0.0629(14) 0.1036(5) 0.0542(11) 0.039(4) Uiso 0.41(2) 1 d PD A 2
H17' H -0.0201 0.1143 0.0393 0.047 Uiso 0.41(2) 1 calc PR A 2
C18' C 0.1113(18) 0.0714(5) 0.0119(10) 0.044(5) Uiso 0.41(2) 1 d PD A 2
H18' H 0.0558 0.0600 -0.0308 0.053 Uiso 0.41(2) 1 calc PR A 2
C19' C 0.235(2) 0.0545(5) 0.0272(10) 0.051(5) Uiso 0.41(2) 1 d PD A 2
H19' H 0.2621 0.0329 -0.0049 0.061 Uiso 0.41(2) 1 calc PR A 2
C20' C 0.3174(16) 0.0707(4) 0.0914(9) 0.030(4) Uiso 0.41(2) 1 d PD A 2
C21' C 0.4486(17) 0.0523(4) 0.1136(13) 0.044(4) Uiso 0.41(2) 1 d PD A 2
H21D H 0.4328 0.0271 0.1374 0.067 Uiso 0.41(2) 1 calc PR A 2
H21E H 0.4952 0.0674 0.1577 0.067 Uiso 0.41(2) 1 calc PR A 2
H21F H 0.5025 0.0504 0.0601 0.067 Uiso 0.41(2) 1 calc PR A 2
C22' C 0.094(2) 0.1529(6) 0.1717(17) 0.065(6) Uiso 0.41(2) 1 d PD A 2
H22D H -0.0012 0.1505 0.1800 0.097 Uiso 0.41(2) 1 calc PR A 2
H22E H 0.1134 0.1759 0.1387 0.097 Uiso 0.41(2) 1 calc PR A 2
H22F H 0.1380 0.1540 0.2293 0.097 Uiso 0.41(2) 1 calc PR A 2
C23 C 0.6696(5) 0.13487(15) 0.2621(4) 0.0373(14) Uani 1 1 d . A .
C24 C 0.7339(6) 0.10480(16) 0.2734(4) 0.0473(16) Uani 1 1 d . . .
Si1 Si 0.81128(18) 0.05828(5) 0.28554(13) 0.0462(4) Uani 1 1 d . A .
C25 C 0.978(2) 0.0594(7) 0.3346(16) 0.063(6) Uiso 0.51(4) 1 d P A 1
H25A H 0.9843 0.0804 0.3761 0.095 Uiso 0.51(4) 1 calc PR A 1
H25B H 1.0440 0.0625 0.2878 0.095 Uiso 0.51(4) 1 calc PR A 1
H25C H 0.9946 0.0358 0.3661 0.095 Uiso 0.51(4) 1 calc PR A 1
C26 C 0.730(2) 0.0316(5) 0.3808(16) 0.062(6) Uiso 0.51(4) 1 d P A 1
H26A H 0.7690 0.0064 0.3849 0.094 Uiso 0.51(4) 1 calc PR A 1
H26B H 0.6353 0.0295 0.3701 0.094 Uiso 0.51(4) 1 calc PR A 1
H26C H 0.7457 0.0451 0.4361 0.094 Uiso 0.51(4) 1 calc PR A 1
C27 C 0.825(2) 0.0345(6) 0.1670(15) 0.055(5) Uiso 0.51(4) 1 d P A 1
H27A H 0.8699 0.0517 0.1263 0.082 Uiso 0.51(4) 1 calc PR A 1
H27B H 0.7367 0.0289 0.1446 0.082 Uiso 0.51(4) 1 calc PR A 1
H27C H 0.8762 0.0112 0.1716 0.082 Uiso 0.51(4) 1 calc PR A 1
C25' C 0.997(2) 0.0670(7) 0.3213(16) 0.063(7) Uiso 0.49(4) 1 d P A 2
H25D H 1.0461 0.0433 0.3180 0.094 Uiso 0.49(4) 1 calc PR A 2
H25E H 0.9994 0.0765 0.3819 0.094 Uiso 0.49(4) 1 calc PR A 2
H25F H 1.0375 0.0854 0.2816 0.094 Uiso 0.49(4) 1 calc PR A 2
C26' C 0.694(2) 0.0268(5) 0.3506(16) 0.054(5) Uiso 0.49(4) 1 d P A 2
H26D H 0.6029 0.0311 0.3306 0.081 Uiso 0.49(4) 1 calc PR A 2
H26E H 0.7006 0.0327 0.4136 0.081 Uiso 0.49(4) 1 calc PR A 2
H26F H 0.7174 0.0005 0.3409 0.081 Uiso 0.49(4) 1 calc PR A 2
C27' C 0.804(2) 0.0298(7) 0.1869(18) 0.064(7) Uiso 0.49(4) 1 d P A 2
H27D H 0.7748 0.0044 0.2023 0.096 Uiso 0.49(4) 1 calc PR A 2
H27E H 0.8922 0.0285 0.1600 0.096 Uiso 0.49(4) 1 calc PR A 2
H27F H 0.7421 0.0409 0.1449 0.096 Uiso 0.49(4) 1 calc PR A 2

loop_
_atom_site_aniso_label
_atom_site_aniso_U_11
_atom_site_aniso_U_22
_atom_site_aniso_U_33
_atom_site_aniso_U_23
_atom_site_aniso_U_13
_atom_site_aniso_U_12
Fe1 0.0325(4) 0.0363(4) 0.0413(4) 0.0070(4) -0.0021(4) 0.0002(3)
Fe2 0.0328(4) 0.0288(3) 0.0471(5) -0.0049(4) -0.0096(4) 0.0032(3)
C1 0.075(5) 0.062(5) 0.059(5) -0.009(4) 0.010(4) 0.002(4)
C2 0.072(5) 0.054(4) 0.055(4) 0.023(3) 0.004(4) 0.013(4)
C3 0.096(6) 0.052(4) 0.062(5) 0.027(4) 0.016(4) 0.036(4)
C4 0.038(4) 0.121(7) 0.082(6) 0.061(6) -0.002(4) 0.026(5)
C5 0.076(6) 0.086(6) 0.082(6) 0.015(5) -0.054(5) -0.012(5)
C11 0.045(4) 0.053(4) 0.042(4) -0.003(3) -0.004(3) -0.004(3)
O11 0.064(3) 0.077(3) 0.065(3) -0.008(3) 0.005(3) 0.022(3)
C12 0.048(4) 0.028(3) 0.068(5) 0.005(3) -0.014(3) 0.003(3)
O12 0.038(3) 0.077(3) 0.102(4) 0.016(3) -0.005(3) -0.031(3)
C13 0.024(3) 0.029(3) 0.044(4) -0.002(2) -0.003(2) 0.006(2)
N1 0.035(3) 0.037(3) 0.034(2) 0.000(2) 0.001(2) -0.005(2)
C14 0.062(4) 0.078(5) 0.038(4) 0.011(3) 0.001(3) -0.029(4)
C23 0.036(3) 0.035(3) 0.041(4) 0.000(2) -0.012(2) -0.004(2)
C24 0.046(3) 0.037(3) 0.059(4) 0.003(3) -0.004(3) 0.010(3)
Si1 0.0432(9) 0.0368(9) 0.0586(11) 0.0083(8) 0.0006(8) 0.0072(7)

loop_
_atom_type_symbol
_atom_type_description
_atom_type_scat_dispersion_real
_atom_type_scat_dispersion_imag
_atom_type_scat_source
C C 0.0033 0.0016 'International Tables Vol C Tables 4.2.6.8 and 6.1.1.4'
H H 0.0000 0.0000 'International Tables Vol C Tables 4.2.6.8 and 6.1.1.4'
N N 0.0061 0.0033 'International Tables Vol C Tables 4.2.6.8 and 6.1.1.4'
O O 0.0106 0.0060 'International Tables Vol C Tables 4.2.6.8 and 6.1.1.4'
Si Si 0.0817 0.0704 'International Tables Vol C Tables 4.2.6.8 and 6.1.1.4'
Fe Fe 0.3463 0.8444 'International Tables Vol C Tables 4.2.6.8 and 6.1.1.4'
